data_4100893
loop_
_publ_author_name
'Farha, Omar K.'
'Julius, Richard L.'
'Lee, Mark W.'
'Huertas, Ramon E.'
'Knobler, Carolyn B.'
'Hawthorne, M. Frederick'

_publ_section_title
;
 Dodecaalkoxy dodecaboranes: Synthesis of Stable
 Derivatives of hypercloso-B12H12
;
_journal_name_full 'Journal of the American Chemical Society'
_journal_year 2005
_chemical_formula_sum 'C24 H60 B12 O12'
_chemical_formula_weight 670.44
_space_group_IT_number 147
_symmetry_cell_setting trigonal
_symmetry_space_group_name_Hall '-P 3'
_symmetry_space_group_name_H-M 'P -3'
_cell_angle_alpha 90.00
_cell_angle_beta 90.00
_cell_angle_gamma 120.00
_cell_formula_units_Z 3
_cell_length_a 16.8079(12)
_cell_length_b 16.8079(12)
_cell_length_c 11.5301(17)
_cell_measurement_temperature 100(2)
_cell_volume 2820.9(5)
_diffrn_ambient_temperature 100(2)
_exptl_crystal_density_diffrn 1.184
_cod_depositor_comments
;
The following automatic conversions were performed:
'_symmetry_cell_setting' value 'Trigonal' changed to 'trigonal' according
to '/home/saulius/struct/CIF-dictionaries/cif_core.dic' dictionary named
'cif_core.dic' version 2.4.1 from 2010-06-29.

Automatic conversion script
Id: cif_fix_enum 1527 2010-12-29 10:47:43Z saulius 
;
_cod_database_code 4100893

loop_
_symmetry_equiv_pos_as_xyz
'x, y, z'
'-y, x-y, z'
'-x+y, -x, z'
'-x, -y, -z'
'y, -x+y, -z'
'x-y, x, -z'

loop_
_atom_site_label
_atom_site_type_symbol
_atom_site_fract_x
_atom_site_fract_y
_atom_site_fract_z
_atom_site_U_iso_or_equiv
_atom_site_adp_type
_atom_site_occupancy
_atom_site_symmetry_multiplicity
_atom_site_calc_flag
_atom_site_refinement_flags
_atom_site_disorder_assembly
_atom_site_disorder_group
B1A B 0.95382(11) 0.02663(10) 0.87986(13) 0.0146(3) Uani 1 1 d . . .
O1A O 0.91679(7) 0.04850(7) 0.78522(8) 0.0170(2) Uani 1 1 d . . .
C1A C 0.97236(12) 0.12302(13) 0.70882(15) 0.0316(4) Uani 1 1 d . . .
H1A1 H 1.0192 0.1121 0.6718 0.038 Uiso 1 1 calc R . .
H1A2 H 1.0047 0.1808 0.7538 0.038 Uiso 1 1 calc R . .
C2A C 0.91546(15) 0.13215(15) 0.61891(19) 0.0463(5) Uani 1 1 d . . .
H2A1 H 0.8845 0.0754 0.5734 0.069 Uiso 1 1 calc R . .
H2A2 H 0.9545 0.1837 0.5678 0.069 Uiso 1 1 calc R . .
H2A3 H 0.8695 0.1435 0.6556 0.069 Uiso 1 1 calc R . .
B2A B 0.93324(10) 0.05030(10) 1.03224(13) 0.0148(3) Uani 1 1 d . . .
O2A O 0.87909(7) 0.08842(7) 1.05900(8) 0.0168(2) Uani 1 1 d . . .
C3A C 0.80826(10) 0.08093(11) 0.98162(13) 0.0212(3) Uani 1 1 d . . .
H3A1 H 0.7778 0.0200 0.9436 0.025 Uiso 1 1 calc R . .
H3A2 H 0.8355 0.1287 0.9207 0.025 Uiso 1 1 calc R . .
C4A C 0.73931(11) 0.09312(12) 1.05092(14) 0.0254(3) Uani 1 1 d . . .
H4A1 H 0.7106 0.0439 1.1086 0.038 Uiso 1 1 calc R . .
H4A2 H 0.6920 0.0907 0.9989 0.038 Uiso 1 1 calc R . .
H4A3 H 0.7704 0.1527 1.0904 0.038 Uiso 1 1 calc R . .
B1B B 0.64820(10) 0.22354(10) 0.32758(13) 0.0150(3) Uani 1 1 d . . .
O1B O 0.63397(7) 0.13661(7) 0.30247(9) 0.0181(2) Uani 1 1 d . . .
C1B C 0.57541(12) 0.05764(11) 0.37194(16) 0.0293(4) Uani 1 1 d . . .
H1B1 H 0.5103 0.0389 0.3576 0.035 Uiso 1 1 calc R . .
H1B2 H 0.5886 0.0731 0.4552 0.035 Uiso 1 1 calc R . .
C2B C 0.59139(15) -0.01890(12) 0.34226(18) 0.0372(4) Uani 1 1 d . . .
H2B1 H 0.5740 -0.0370 0.2613 0.056 Uiso 1 1 calc R . .
H2B2 H 0.5542 -0.0714 0.3931 0.056 Uiso 1 1 calc R . .
H2B3 H 0.6566 0.0010 0.3528 0.056 Uiso 1 1 calc R . .
B2B B 0.72110(10) 0.31698(10) 0.24058(13) 0.0148(3) Uani 1 1 d . . .
O2B O 0.76544(7) 0.30512(7) 0.14613(9) 0.0175(2) Uani 1 1 d . . .
C3B C 0.82255(14) 0.37988(12) 0.07072(16) 0.0365(4) Uani 1 1 d . . .
H3B1 H 0.8643 0.4342 0.1178 0.044 Uiso 1 1 calc R . .
H3B2 H 0.7836 0.3962 0.0235 0.044 Uiso 1 1 calc R . .
C4B C 0.87647(19) 0.35656(19) -0.0056(2) 0.0609(7) Uani 1 1 d . . .
H4B1 H 0.9124 0.3369 0.0409 0.091 Uiso 1 1 calc R . .
H4B2 H 0.9181 0.4105 -0.0517 0.091 Uiso 1 1 calc R . .
H4B3 H 0.8353 0.3066 -0.0574 0.091 Uiso 1 1 calc R . .
B3B B 0.55660(11) 0.24185(10) 0.39204(13) 0.0152(3) Uani 1 1 d . . .
O3B O 0.46969(7) 0.16892(7) 0.41662(9) 0.0188(2) Uani 1 1 d . . .
C5B C 0.38900(10) 0.15404(11) 0.35470(14) 0.0232(3) Uani 1 1 d . . .
H5B1 H 0.4075 0.1941 0.2854 0.028 Uiso 1 1 calc R . .
H5B2 H 0.3516 0.1704 0.4050 0.028 Uiso 1 1 calc R . .
C6B C 0.33321(14) 0.05620(13) 0.3184(2) 0.0426(5) Uani 1 1 d . . .
H6B1 H 0.3681 0.0419 0.2624 0.064 Uiso 1 1 calc R . .
H6B2 H 0.2760 0.0460 0.2826 0.064 Uiso 1 1 calc R . .
H6B3 H 0.3189 0.0164 0.3865 0.064 Uiso 1 1 calc R . .
B4B B 0.64966(11) 0.26264(11) 0.47957(13) 0.0159(3) Uani 1 1 d . . .
O4B O 0.63568(7) 0.20757(7) 0.57612(9) 0.0196(2) Uani 1 1 d . . .
C7B C 0.71051(12) 0.21326(12) 0.64235(15) 0.0285(4) Uani 1 1 d . . .
H7B1 H 0.7600 0.2782 0.6487 0.034 Uiso 1 1 calc R . .
H7B2 H 0.7358 0.1783 0.6031 0.034 Uiso 1 1 calc R . .
C8B C 0.67708(16) 0.17471(19) 0.75974(18) 0.0522(6) Uani 1 1 d . . .
H8B1 H 0.6602 0.2146 0.8022 0.078 Uiso 1 1 calc R . .
H8B2 H 0.7258 0.1710 0.8018 0.078 Uiso 1 1 calc R . .
H8B3 H 0.6232 0.1131 0.7527 0.078 Uiso 1 1 calc R . .

loop_
_atom_site_aniso_label
_atom_site_aniso_U_11
_atom_site_aniso_U_22
_atom_site_aniso_U_33
_atom_site_aniso_U_23
_atom_site_aniso_U_13
_atom_site_aniso_U_12
B1A 0.0154(7) 0.0153(7) 0.0131(7) 0.0005(5) 0.0004(5) 0.0078(6)
O1A 0.0179(5) 0.0187(5) 0.0142(5) 0.0025(4) -0.0006(4) 0.0090(4)
C1A 0.0256(8) 0.0344(9) 0.0257(8) 0.0164(7) -0.0008(6) 0.0083(7)
C2A 0.0375(11) 0.0448(11) 0.0443(11) 0.0227(9) -0.0069(9) 0.0114(9)
B2A 0.0154(7) 0.0152(7) 0.0136(7) 0.0006(5) 0.0001(5) 0.0074(6)
O2A 0.0176(5) 0.0206(5) 0.0159(5) -0.0017(4) -0.0016(4) 0.0123(4)
C3A 0.0230(7) 0.0297(8) 0.0182(7) -0.0015(6) -0.0028(6) 0.0185(6)
C4A 0.0219(7) 0.0330(8) 0.0262(8) -0.0031(6) -0.0003(6) 0.0175(7)
B1B 0.0154(7) 0.0142(7) 0.0152(7) 0.0007(5) 0.0002(5) 0.0072(6)
O1B 0.0201(5) 0.0136(5) 0.0198(5) 0.0015(4) 0.0032(4) 0.0078(4)
C1B 0.0336(9) 0.0155(7) 0.0359(9) 0.0059(6) 0.0153(7) 0.0101(7)
C2B 0.0504(11) 0.0213(8) 0.0420(10) 0.0093(7) 0.0188(9) 0.0195(8)
B2B 0.0144(7) 0.0145(7) 0.0155(7) 0.0005(5) 0.0002(5) 0.0072(6)
O2B 0.0179(5) 0.0174(5) 0.0177(5) 0.0004(4) 0.0034(4) 0.0092(4)
C3B 0.0501(11) 0.0261(8) 0.0325(9) 0.0109(7) 0.0259(8) 0.0184(8)
C4B 0.0702(16) 0.0678(16) 0.0648(15) 0.0359(13) 0.0483(13) 0.0495(14)
B3B 0.0157(7) 0.0151(7) 0.0150(7) -0.0007(5) -0.0002(5) 0.0078(6)
O3B 0.0146(5) 0.0181(5) 0.0205(5) 0.0024(4) 0.0005(4) 0.0059(4)
C5B 0.0144(7) 0.0247(8) 0.0265(8) 0.0022(6) -0.0013(6) 0.0067(6)
C6B 0.0337(10) 0.0307(10) 0.0529(12) -0.0071(9) -0.0145(9) 0.0082(8)
B4B 0.0156(7) 0.0160(7) 0.0163(7) 0.0000(6) 0.0000(6) 0.0081(6)
O4B 0.0199(5) 0.0212(5) 0.0172(5) 0.0042(4) 0.0000(4) 0.0099(4)
C7B 0.0254(8) 0.0336(9) 0.0262(8) 0.0092(7) -0.0031(6) 0.0146(7)
C8B 0.0465(12) 0.0720(16) 0.0307(10) 0.0185(10) -0.0045(9) 0.0240(12)

loop_
_geom_bond_atom_site_label_1
_geom_bond_atom_site_label_2
_geom_bond_distance
_geom_bond_site_symmetry_2
_geom_bond_publ_flag
B1A O1A 1.3936(18) . ?
B1A B2A 1.744(2) 6_547 ?
B1A B1A 1.858(3) 3_765 ?
B1A B1A 1.858(3) 2_645 ?
B1A B2A 1.871(2) 5_667 ?
B1A B2A 1.872(2) . ?
O1A C1A 1.4309(18) . ?
C1A C2A 1.470(2) . ?
B2A O2A 1.3845(18) . ?
B2A B1A 1.744(2) 5_667 ?
B2A B2A 1.8643(19) 6_547 ?
B2A B2A 1.8643(19) 5_667 ?
B2A B1A 1.871(2) 6_547 ?
O2A C3A 1.4420(17) . ?
C3A C4A 1.504(2) . ?
B1B O1B 1.3879(18) . ?
B1B B2B 1.746(2) . ?
B1B B2B 1.861(2) 3_665 ?
B1B B3B 1.867(2) 2_655 ?
B1B B4B 1.867(2) . ?
B1B B3B 1.868(2) . ?
O1B C1B 1.4373(18) . ?
C1B C2B 1.480(2) . ?
B2B O2B 1.3891(18) . ?
B2B B3B 1.861(2) 2_655 ?
B2B B1B 1.861(2) 2_655 ?
B2B B2B 1.869(3) 3_665 ?
B2B B2B 1.869(3) 2_655 ?
O2B C3B 1.4318(19) . ?
C3B C4B 1.451(3) . ?
B3B O3B 1.3879(18) . ?
B3B B4B 1.744(2) . ?
B3B B2B 1.861(2) 3_665 ?
B3B B1B 1.867(2) 3_665 ?
B3B B4B 1.875(2) 3_665 ?
O3B C5B 1.4396(18) . ?
C5B C6B 1.489(2) . ?
B4B O4B 1.3907(18) . ?
B4B B4B 1.860(3) 3_665 ?
B4B B4B 1.860(3) 2_655 ?
B4B B3B 1.875(2) 2_655 ?
O4B C7B 1.4331(18) . ?
C7B C8B 1.484(3) . ?
